data_4023149
loop_
_publ_author_name
'Tasneem A. Siddiquee'
'Julie M. Lukesh'
'Sergey Lindeman'
'William A. Donaldson'

_publ_section_title
;
 Synthesis of Cyclopropanes via Organoiron Methodology:
 Preparation of rac-Dysibetaine CPa
;
_journal_name_full 'Journal of Organic Chemistry'
_journal_page_first 9802
_journal_page_last 9803
_journal_paper_doi 10.1021/jo7020604
_journal_volume 72
_journal_year 2007
_chemical_formula_sum 'C28 H26 Fe N O6 P'
_chemical_formula_weight 559.32
_chemical_name_systematic
; 
 ? 
;
_space_group_IT_number 14
_symmetry_cell_setting monoclinic
_symmetry_space_group_name_Hall '-P 2ybc'
_symmetry_space_group_name_H-M 'P 1 21/c 1'
_atom_sites_solution_hydrogens difmap
_atom_sites_solution_primary direct
_atom_sites_solution_secondary difmap
_audit_creation_method SHELXL-97
_cell_angle_alpha 90.00
_cell_angle_beta 103.9740(10)
_cell_angle_gamma 90.00
_cell_formula_units_Z 4
_cell_length_a 10.5802(3)
_cell_length_b 32.2764(8)
_cell_length_c 7.6175(2)
_cell_measurement_reflns_used 6281
_cell_measurement_temperature 100(2)
_cell_measurement_theta_max 67
_cell_measurement_theta_min 3
_cell_volume 2524.32(12)
_computing_cell_refinement 'SAINT v7.23A (Bruker, 2005)'
_computing_data_collection 'APEX2 v2.0-2 (Bruker, 2005)'
_computing_data_reduction 'SADABS-2004/1 (Bruker, 2005)'
_computing_molecular_graphics 'XP v5.1 (Bruker, 1998)'
_computing_publication_material 'XCIF v6.12 (Bruker, 2001)'
_computing_structure_refinement 'SHELXL-97 v.97-2 (Sheldrick, 1993-1997)'
_computing_structure_solution 'XS/SHELXTL v6.12 (Bruker, 2001)'
_diffrn_ambient_temperature 100(2)
_diffrn_measured_fraction_theta_full 0.965
_diffrn_measured_fraction_theta_max 0.965
_diffrn_measurement_device_type 'Bruker APEX2 CCD detector'
_diffrn_measurement_method '\w scans'
_diffrn_radiation_monochromator graphite
_diffrn_radiation_source 'fine-focus sealed tube'
_diffrn_radiation_type CuK\a
_diffrn_radiation_wavelength 1.54178
_diffrn_reflns_av_R_equivalents 0.0159
_diffrn_reflns_av_sigmaI/netI 0.0109
_diffrn_reflns_limit_h_max 12
_diffrn_reflns_limit_h_min -12
_diffrn_reflns_limit_k_max 37
_diffrn_reflns_limit_k_min 0
_diffrn_reflns_limit_l_max 8
_diffrn_reflns_limit_l_min 0
_diffrn_reflns_number 21411
_diffrn_reflns_theta_full 67.29
_diffrn_reflns_theta_max 67.29
_diffrn_reflns_theta_min 4.31
_exptl_absorpt_coefficient_mu 5.770
_exptl_absorpt_correction_T_max 0.4587
_exptl_absorpt_correction_T_min 0.2519
_exptl_absorpt_correction_type numerical
_exptl_crystal_colour orange
_exptl_crystal_density_diffrn 1.472
_exptl_crystal_density_method 'not measured'
_exptl_crystal_description block
_exptl_crystal_F_000 1160
_exptl_crystal_size_max 0.33
_exptl_crystal_size_mid 0.28
_exptl_crystal_size_min 0.16
_refine_diff_density_max 0.817
_refine_diff_density_min -0.231
_refine_diff_density_rms 0.048
_refine_ls_extinction_method none
_refine_ls_goodness_of_fit_ref 1.048
_refine_ls_hydrogen_treatment refall
_refine_ls_matrix_type full
_refine_ls_number_parameters 438
_refine_ls_number_reflns 4375
_refine_ls_number_restraints 0
_refine_ls_restrained_S_all 1.048
_refine_ls_R_factor_all 0.0313
_refine_ls_R_factor_gt 0.0304
_refine_ls_shift/su_max 0.003
_refine_ls_shift/su_mean 0.000
_refine_ls_structure_factor_coef Fsqd
_refine_ls_weighting_details 'calc w=1/[\s^2^(Fo^2^)+(0.0464P)^2^+1.4806P] where P=(Fo^2^+2Fc^2^)/3'
_refine_ls_weighting_scheme calc
_refine_ls_wR_factor_gt 0.0796
_refine_ls_wR_factor_ref 0.0802
_reflns_number_gt 4243
_reflns_number_total 4375
_reflns_threshold_expression >2sigma(I)
_cod_data_source_file jo7020604-File003.cif
_cod_data_source_block donha
_cod_original_sg_symbol_H-M 'P 21/c'
_cod_database_code 4023149

loop_
_symmetry_equiv_pos_as_xyz
'x, y, z'
'-x, y+1/2, -z+1/2'
'-x, -y, -z'
'x, -y-1/2, z-1/2'

loop_
_atom_site_label
_atom_site_type_symbol
_atom_site_fract_x
_atom_site_fract_y
_atom_site_fract_z
_atom_site_U_iso_or_equiv
_atom_site_adp_type
_atom_site_occupancy
_atom_site_symmetry_multiplicity
_atom_site_calc_flag
Fe1 Fe -0.00794(2) 0.117865(8) 0.54513(4) 0.01819(10) Uani 1 1 d
P1 P -0.19906(4) 0.119691(12) 0.63228(6) 0.01676(11) Uani 1 1 d
O1 O 0.35063(13) 0.09881(5) 0.71557(19) 0.0346(3) Uani 1 1 d
O2 O 0.25809(12) 0.05413(4) 0.4951(2) 0.0319(3) Uani 1 1 d
O3 O 0.37034(17) 0.24229(6) 0.5717(3) 0.0658(6) Uani 1 1 d
O4 O 0.18274(17) 0.26020(5) 0.4090(3) 0.0535(4) Uani 1 1 d
O5 O -0.05517(13) 0.03806(4) 0.35874(19) 0.0338(3) Uani 1 1 d
O6 O 0.12215(12) 0.09791(4) 0.92006(18) 0.0300(3) Uani 1 1 d
N1 N 0.26919(17) 0.23483(6) 0.4589(3) 0.0388(4) Uani 1 1 d
C1 C 0.27046(17) 0.09152(6) 0.5756(2) 0.0235(4) Uani 1 1 d
C2 C 0.17297(18) 0.12046(5) 0.4722(3) 0.0229(4) Uani 1 1 d
C3 C 0.19395(18) 0.16573(6) 0.5238(3) 0.0257(4) Uani 1 1 d
C4 C 0.06434(18) 0.18042(6) 0.5506(3) 0.0247(4) Uani 1 1 d
C5 C -0.05380(18) 0.17511(6) 0.4227(3) 0.0258(4) Uani 1 1 d
C6 C -0.07804(19) 0.14458(6) 0.2854(3) 0.0276(4) Uani 1 1 d
C7 C 0.2466(2) 0.19174(7) 0.3882(3) 0.0339(5) Uani 1 1 d
C8 C 0.3447(2) 0.02173(7) 0.5815(4) 0.0368(5) Uani 1 1 d
C9 C -0.03902(17) 0.06857(6) 0.4364(2) 0.0248(4) Uani 1 1 d
C10 C 0.07267(16) 0.10563(5) 0.7726(3) 0.0223(4) Uani 1 1 d
C11 C -0.22406(16) 0.07543(5) 0.7730(2) 0.0191(3) Uani 1 1 d
C12 C -0.32168(19) 0.07602(6) 0.8674(3) 0.0282(4) Uani 1 1 d
C13 C -0.3438(2) 0.04171(6) 0.9659(3) 0.0329(4) Uani 1 1 d
C14 C -0.2678(2) 0.00647(6) 0.9734(2) 0.0270(4) Uani 1 1 d
C15 C -0.17094(18) 0.00535(6) 0.8809(3) 0.0262(4) Uani 1 1 d
C16 C -0.14859(18) 0.03948(6) 0.7821(3) 0.0242(4) Uani 1 1 d
C21 C -0.22430(17) 0.16484(5) 0.7666(2) 0.0200(4) Uani 1 1 d
C22 C -0.34856(19) 0.17938(6) 0.7679(3) 0.0254(4) Uani 1 1 d
C23 C -0.3625(2) 0.21277(6) 0.8785(3) 0.0308(4) Uani 1 1 d
C24 C -0.2540(2) 0.23152(6) 0.9873(3) 0.0307(4) Uani 1 1 d
C25 C -0.1303(2) 0.21804(6) 0.9839(3) 0.0272(4) Uani 1 1 d
C26 C -0.11500(18) 0.18483(5) 0.8742(2) 0.0227(4) Uani 1 1 d
C31 C -0.34747(17) 0.11990(5) 0.4489(2) 0.0206(4) Uani 1 1 d
C32 C -0.42555(18) 0.08480(6) 0.4089(3) 0.0263(4) Uani 1 1 d
C33 C -0.53390(19) 0.08454(7) 0.2631(3) 0.0323(4) Uani 1 1 d
C34 C -0.5650(2) 0.11887(7) 0.1539(3) 0.0345(5) Uani 1 1 d
C35 C -0.49025(19) 0.15451(8) 0.1951(3) 0.0360(5) Uani 1 1 d
C36 C -0.38272(18) 0.15514(7) 0.3415(3) 0.0305(4) Uani 1 1 d
H2 H 0.161(2) 0.1151(6) 0.346(3) 0.028(6) Uiso 1 1 d
H3 H 0.257(2) 0.1661(6) 0.638(3) 0.022(5) Uiso 1 1 d
H4 H 0.0601(19) 0.1981(6) 0.653(3) 0.021(5) Uiso 1 1 d
H5 H -0.130(2) 0.1901(7) 0.455(3) 0.027(5) Uiso 1 1 d
H6A H -0.013(2) 0.1390(7) 0.213(3) 0.028(5) Uiso 1 1 d
H6B H -0.174(2) 0.1389(7) 0.218(3) 0.029(5) Uiso 1 1 d
H7A H 0.326(3) 0.1813(8) 0.379(3) 0.040(6) Uiso 1 1 d
H7B H 0.189(2) 0.1917(6) 0.274(3) 0.020(5) Uiso 1 1 d
H8A H 0.296(3) 0.0010(9) 0.638(4) 0.053(8) Uiso 1 1 d
H8B H 0.382(3) 0.0078(10) 0.492(4) 0.065(9) Uiso 1 1 d
H8C H 0.402(2) 0.0320(7) 0.686(3) 0.036(6) Uiso 1 1 d
H12 H -0.374(2) 0.0990(8) 0.866(3) 0.032(6) Uiso 1 1 d
H13 H -0.410(3) 0.0428(8) 1.034(4) 0.049(7) Uiso 1 1 d
H14 H -0.285(2) -0.0155(8) 1.033(3) 0.033(6) Uiso 1 1 d
H15 H -0.120(2) -0.0185(7) 0.883(3) 0.030(5) Uiso 1 1 d
H16 H -0.081(2) 0.0385(6) 0.724(3) 0.025(5) Uiso 1 1 d
H22 H -0.419(2) 0.1682(6) 0.694(3) 0.022(5) Uiso 1 1 d
H23 H -0.443(2) 0.2214(7) 0.873(3) 0.032(6) Uiso 1 1 d
H24 H -0.267(2) 0.2528(8) 1.066(4) 0.046(7) Uiso 1 1 d
H25 H -0.053(2) 0.2308(7) 1.061(3) 0.034(6) Uiso 1 1 d
H26 H -0.026(2) 0.1760(6) 0.872(3) 0.020(5) Uiso 1 1 d
H32 H -0.406(2) 0.0622(7) 0.476(3) 0.026(5) Uiso 1 1 d
H33 H -0.583(2) 0.0603(8) 0.243(3) 0.034(6) Uiso 1 1 d
H34 H -0.642(3) 0.1178(7) 0.046(4) 0.044(7) Uiso 1 1 d
H35 H -0.513(3) 0.1791(9) 0.128(4) 0.051(7) Uiso 1 1 d
H36 H -0.334(2) 0.1801(7) 0.367(3) 0.031(6) Uiso 1 1 d

loop_
_atom_site_aniso_label
_atom_site_aniso_U_11
_atom_site_aniso_U_22
_atom_site_aniso_U_33
_atom_site_aniso_U_23
_atom_site_aniso_U_13
_atom_site_aniso_U_12
Fe1 0.01259(15) 0.01982(16) 0.02175(17) 0.00074(10) 0.00333(11) 0.00092(9)
P1 0.0125(2) 0.0169(2) 0.0202(2) -0.00044(15) 0.00239(17) 0.00013(14)
O1 0.0245(7) 0.0440(8) 0.0318(7) -0.0073(6) 0.0000(6) 0.0102(6)
O2 0.0218(6) 0.0276(7) 0.0443(8) -0.0071(6) 0.0042(6) 0.0045(5)
O3 0.0401(10) 0.0430(10) 0.0994(16) 0.0036(10) -0.0122(10) -0.0100(8)
O4 0.0460(10) 0.0399(9) 0.0739(12) 0.0185(8) 0.0130(9) 0.0129(8)
O5 0.0312(7) 0.0305(8) 0.0381(8) -0.0136(6) 0.0053(6) -0.0029(6)
O6 0.0218(6) 0.0372(8) 0.0276(7) 0.0048(6) -0.0006(6) -0.0006(5)
N1 0.0278(9) 0.0348(10) 0.0547(11) 0.0127(8) 0.0117(8) -0.0004(7)
C1 0.0165(8) 0.0278(9) 0.0284(10) -0.0015(7) 0.0100(8) 0.0012(7)
C2 0.0152(9) 0.0290(10) 0.0253(10) 0.0003(7) 0.0064(7) 0.0012(7)
C3 0.0188(9) 0.0277(10) 0.0300(10) 0.0010(8) 0.0049(8) -0.0002(7)
C4 0.0241(9) 0.0202(9) 0.0315(10) 0.0012(7) 0.0099(8) -0.0019(7)
C5 0.0210(9) 0.0243(9) 0.0333(10) 0.0111(8) 0.0090(8) 0.0036(7)
C6 0.0220(10) 0.0343(10) 0.0259(9) 0.0065(8) 0.0045(8) 0.0041(8)
C7 0.0235(10) 0.0358(11) 0.0453(13) 0.0068(9) 0.0138(10) 0.0007(8)
C8 0.0270(11) 0.0282(11) 0.0542(14) 0.0011(10) 0.0081(10) 0.0065(8)
C9 0.0142(8) 0.0328(11) 0.0264(9) 0.0041(8) 0.0032(7) 0.0018(7)
C10 0.0132(8) 0.0211(8) 0.0321(11) -0.0014(7) 0.0044(7) -0.0003(7)
C11 0.0180(8) 0.0181(8) 0.0189(8) -0.0010(6) 0.0001(6) -0.0027(6)
C12 0.0301(10) 0.0231(9) 0.0342(10) 0.0006(8) 0.0135(8) 0.0041(8)
C13 0.0389(11) 0.0300(10) 0.0356(11) 0.0030(8) 0.0204(9) 0.0014(9)
C14 0.0349(11) 0.0225(9) 0.0232(9) 0.0022(7) 0.0058(8) -0.0039(8)
C15 0.0259(10) 0.0199(9) 0.0303(10) -0.0004(7) 0.0023(8) 0.0014(7)
C16 0.0198(9) 0.0235(9) 0.0292(10) 0.0005(7) 0.0059(8) 0.0009(7)
C21 0.0239(9) 0.0165(8) 0.0200(8) 0.0022(6) 0.0064(7) 0.0018(7)
C22 0.0244(10) 0.0215(9) 0.0321(10) 0.0024(7) 0.0101(8) 0.0010(7)
C23 0.0326(11) 0.0246(10) 0.0408(11) 0.0064(8) 0.0196(9) 0.0082(8)
C24 0.0481(12) 0.0191(9) 0.0286(10) -0.0011(8) 0.0169(9) 0.0015(8)
C25 0.0358(11) 0.0209(9) 0.0245(9) 0.0004(7) 0.0063(8) -0.0021(8)
C26 0.0246(9) 0.0204(9) 0.0229(9) 0.0022(7) 0.0054(7) 0.0006(7)
C31 0.0127(8) 0.0290(10) 0.0199(9) -0.0019(7) 0.0038(7) 0.0009(6)
C32 0.0228(9) 0.0268(10) 0.0279(10) -0.0039(8) 0.0036(8) -0.0007(8)
C33 0.0225(10) 0.0412(12) 0.0319(10) -0.0138(9) 0.0039(8) -0.0056(9)
C34 0.0186(10) 0.0632(15) 0.0210(10) -0.0042(9) 0.0035(8) 0.0021(9)
C35 0.0217(10) 0.0543(14) 0.0312(11) 0.0148(10) 0.0046(8) 0.0033(9)
C36 0.0181(9) 0.0371(11) 0.0344(11) 0.0092(9) 0.0028(8) -0.0030(8)

loop_
_atom_type_symbol
_atom_type_description
_atom_type_scat_dispersion_real
_atom_type_scat_dispersion_imag
_atom_type_scat_source
C C 0.0181 0.0091 'International Tables Vol C Tables 4.2.6.8 and 6.1.1.4'
H H 0.0000 0.0000 'International Tables Vol C Tables 4.2.6.8 and 6.1.1.4'
N N 0.0311 0.0180 'International Tables Vol C Tables 4.2.6.8 and 6.1.1.4'
O O 0.0492 0.0322 'International Tables Vol C Tables 4.2.6.8 and 6.1.1.4'
P P 0.2955 0.4335 'International Tables Vol C Tables 4.2.6.8 and 6.1.1.4'
Fe Fe -1.1336 3.1974 'International Tables Vol C Tables 4.2.6.8 and 6.1.1.4'

loop_
_geom_angle_atom_site_label_1
_geom_angle_atom_site_label_2
_geom_angle_atom_site_label_3
_geom_angle
C10 Fe1 C9 104.18(8)
C10 Fe1 C5 129.81(8)
C9 Fe1 C5 125.99(8)
C10 Fe1 C2 90.74(8)
C9 Fe1 C2 89.45(8)
C5 Fe1 C2 88.57(7)
C10 Fe1 C6 167.17(8)
C9 Fe1 C6 86.89(8)
C5 Fe1 C6 39.39(8)
C2 Fe1 C6 82.77(7)
C10 Fe1 C4 96.01(8)
C9 Fe1 C4 150.14(8)
C5 Fe1 C4 38.52(7)
C2 Fe1 C4 68.25(7)
C6 Fe1 C4 71.32(8)
C10 Fe1 P1 88.42(6)
C9 Fe1 P1 94.67(6)
C5 Fe1 P1 88.87(5)
C2 Fe1 P1 175.88(5)
C6 Fe1 P1 97.26(5)
C4 Fe1 P1 107.83(5)
C31 P1 C21 102.03(8)
C31 P1 C11 103.26(8)
C21 P1 C11 103.33(8)
C31 P1 Fe1 115.85(6)
C21 P1 Fe1 116.22(6)
C11 P1 Fe1 114.33(6)
C1 O2 C8 117.48(16)
O4 N1 O3 123.4(2)
O4 N1 C7 118.17(19)
O3 N1 C7 118.30(18)
O1 C1 O2 122.98(17)
O1 C1 C2 126.72(17)
O2 C1 C2 110.29(16)
C1 C2 C3 115.69(16)
C1 C2 Fe1 113.30(13)
C3 C2 Fe1 93.17(11)
C1 C2 H2 109.1(13)
C3 C2 H2 114.2(12)
Fe1 C2 H2 110.6(14)
C4 C3 C2 104.88(15)
C4 C3 C7 114.07(16)
C2 C3 C7 114.03(17)
C4 C3 H3 109.0(12)
C2 C3 H3 105.9(12)
C7 C3 H3 108.6(12)
C5 C4 C3 123.75(17)
C5 C4 Fe1 67.55(10)
C3 C4 Fe1 91.88(11)
C5 C4 H4 115.0(12)
C3 C4 H4 120.7(12)
Fe1 C4 H4 118.6(12)
C4 C5 C6 124.96(17)
C4 C5 Fe1 73.93(10)
C6 C5 Fe1 72.13(11)
C4 C5 H5 113.6(12)
C6 C5 H5 119.7(12)
Fe1 C5 H5 115.5(12)
C5 C6 Fe1 68.48(10)
C5 C6 H6A 120.8(12)
Fe1 C6 H6A 108.2(12)
C5 C6 H6B 118.2(12)
Fe1 C6 H6B 118.1(12)
H6A C6 H6B 114.3(17)
N1 C7 C3 108.64(17)
N1 C7 H7A 107.5(15)
C3 C7 H7A 109.4(15)
N1 C7 H7B 110.4(12)
C3 C7 H7B 111.5(12)
H7A C7 H7B 109(2)
O2 C8 H8A 110.0(16)
O2 C8 H8B 109.5(18)
H8A C8 H8B 109(2)
O2 C8 H8C 109.8(15)
H8A C8 H8C 100(2)
H8B C8 H8C 118(2)
O5 C9 Fe1 175.65(17)
O6 C10 Fe1 178.55(16)
C12 C11 C16 118.07(16)
C12 C11 P1 121.18(14)
C16 C11 P1 120.70(14)
C13 C12 C11 120.67(18)
C13 C12 H12 118.2(15)
C11 C12 H12 121.2(15)
C14 C13 C12 120.36(19)
C14 C13 H13 119.7(16)
C12 C13 H13 119.9(16)
C15 C14 C13 119.73(18)
C15 C14 H14 120.8(15)
C13 C14 H14 119.4(15)
C14 C15 C16 120.17(18)
C14 C15 H15 120.5(13)
C16 C15 H15 119.3(13)
C15 C16 C11 121.00(17)
C15 C16 H16 118.8(13)
C11 C16 H16 120.2(13)
C22 C21 C26 119.02(16)
C22 C21 P1 122.26(14)
C26 C21 P1 118.71(13)
C23 C22 C21 119.95(18)
C23 C22 H22 120.1(13)
C21 C22 H22 119.9(13)
C24 C23 C22 120.39(19)
C24 C23 H23 122.5(15)
C22 C23 H23 117.1(15)
C23 C24 C25 120.20(18)
C23 C24 H24 118.0(16)
C25 C24 H24 121.8(16)
C24 C25 C26 119.99(18)
C24 C25 H25 120.9(14)
C26 C25 H25 119.1(14)
C25 C26 C21 120.41(17)
C25 C26 H26 119.0(12)
C21 C26 H26 120.6(11)
C32 C31 C36 118.28(17)
C32 C31 P1 121.19(14)
C36 C31 P1 120.49(14)
C33 C32 C31 120.73(19)
C33 C32 H32 119.4(14)
C31 C32 H32 119.9(14)
C34 C33 C32 120.6(2)
C34 C33 H33 122.3(14)
C32 C33 H33 117.1(14)
C33 C34 C35 119.34(19)
C33 C34 H34 119.6(14)
C35 C34 H34 121.1(14)
C34 C35 C36 120.4(2)
C34 C35 H35 121.3(17)
C36 C35 H35 118.3(17)
C35 C36 C31 120.62(19)
C35 C36 H36 118.4(13)
C31 C36 H36 121.0(13)

loop_
_geom_bond_atom_site_label_1
_geom_bond_atom_site_label_2
_geom_bond_distance
Fe1 C10 1.7811(19)
Fe1 C9 1.787(2)
Fe1 C5 2.0737(18)
Fe1 C2 2.1195(18)
Fe1 C6 2.1215(19)
Fe1 C4 2.1560(18)
Fe1 P1 2.2762(5)
P1 C31 1.8322(18)
P1 C21 1.8367(17)
P1 C11 1.8431(17)
O1 C1 1.214(2)
O2 C1 1.346(2)
O2 C8 1.440(2)
O3 N1 1.224(3)
O4 N1 1.218(2)
O5 C9 1.140(2)
O6 C10 1.146(2)
N1 C7 1.490(3)
C1 C2 1.471(3)
C2 C3 1.515(3)
C2 H2 0.95(2)
C3 C4 1.511(3)
C3 C7 1.536(3)
C3 H3 0.96(2)
C4 C5 1.397(3)
C4 H4 0.98(2)
C5 C6 1.414(3)
C5 H5 1.02(2)
C6 H6A 1.00(2)
C6 H6B 1.03(2)
C7 H7A 0.92(3)
C7 H7B 0.94(2)
C8 H8A 1.00(3)
C8 H8B 0.97(3)
C8 H8C 0.94(3)
C11 C12 1.394(3)
C11 C16 1.401(2)
C12 C13 1.389(3)
C12 H12 0.92(2)
C13 C14 1.386(3)
C13 H13 0.97(3)
C14 C15 1.377(3)
C14 H14 0.88(2)
C15 C16 1.386(3)
C15 H15 0.94(2)
C16 H16 0.93(2)
C21 C22 1.398(3)
C21 C26 1.403(3)
C22 C23 1.397(3)
C22 H22 0.89(2)
C23 C24 1.382(3)
C23 H23 0.88(2)
C24 C25 1.385(3)
C24 H24 0.94(3)
C25 C26 1.392(3)
C25 H25 0.97(2)
C26 H26 0.98(2)
C31 C32 1.392(3)
C31 C36 1.398(3)
C32 C33 1.390(3)
C32 H32 0.89(2)
C33 C34 1.377(3)
C33 H33 0.93(2)
C34 C35 1.388(3)
C34 H34 1.01(3)
C35 C36 1.388(3)
C35 H35 0.94(3)
C36 H36 0.95(2)
